data_7216786
loop_
_publ_author_name
'Li, Cheng-Peng'
'Chen, Jing'
'Liu, Peng-Wen'
'Du, Miao'

_publ_section_title
;
 Structural diversity of 5-methylnicotinate coordination assemblies
 regulated by metal-ligating tendency and metal-dependent anion effect
;
_journal_issue 28
_journal_name_full CrystEngComm
_journal_page_first 6433
_journal_paper_doi 10.1039/c4ce00187g
_journal_volume 16
_journal_year 2014
_chemical_formula_sum 'C28 H26 N4 Ni2 O9'
_chemical_formula_weight 679.95
_chemical_name_systematic
; 
 ? 
;
_space_group_IT_number 61
_symmetry_cell_setting orthorhombic
_symmetry_space_group_name_Hall '-P 2ac 2ab'
_symmetry_space_group_name_H-M 'P b c a'
_atom_sites_solution_hydrogens geom
_atom_sites_solution_primary direct
_atom_sites_solution_secondary difmap
_audit_creation_method SHELXL-97
_cell_angle_alpha 90.00
_cell_angle_beta 90.00
_cell_angle_gamma 90.00
_cell_formula_units_Z 8
_cell_length_a 17.3192(14)
_cell_length_b 14.3739(12)
_cell_length_c 23.819(2)
_cell_measurement_reflns_used 3754
_cell_measurement_temperature 296(2)
_cell_measurement_theta_max 24.98
_cell_measurement_theta_min 2.51
_cell_volume 5929.6(9)
_computing_cell_refinement 'Bruker SMART'
_computing_data_collection 'Bruker SMART'
_computing_data_reduction 'Bruker SAINT'
_computing_molecular_graphics 'Bruker SHELXTL'
_computing_publication_material 'Bruker SHELXTL'
_computing_structure_refinement 'SHELXL-97 (Sheldrick, 1997)'
_computing_structure_solution 'SHELXS-97 (Sheldrick, 1990)'
_diffrn_ambient_temperature 296(2)
_diffrn_measured_fraction_theta_full 0.999
_diffrn_measured_fraction_theta_max 0.999
_diffrn_measurement_device_type 'CCD area detector'
_diffrn_measurement_method 'phi and omega scans'
_diffrn_radiation_monochromator graphite
_diffrn_radiation_source 'fine-focus sealed tube'
_diffrn_radiation_type MoK\a
_diffrn_radiation_wavelength 0.71073
_diffrn_reflns_av_R_equivalents 0.0691
_diffrn_reflns_av_sigmaI/netI 0.0490
_diffrn_reflns_limit_h_max 9
_diffrn_reflns_limit_h_min -20
_diffrn_reflns_limit_k_max 17
_diffrn_reflns_limit_k_min -16
_diffrn_reflns_limit_l_max 28
_diffrn_reflns_limit_l_min -28
_diffrn_reflns_number 29031
_diffrn_reflns_theta_full 25.03
_diffrn_reflns_theta_max 25.03
_diffrn_reflns_theta_min 1.71
_exptl_absorpt_coefficient_mu 1.329
_exptl_absorpt_correction_T_max 0.7770
_exptl_absorpt_correction_T_min 0.7073
_exptl_absorpt_correction_type multi-scan
_exptl_absorpt_process_details SADABS
_exptl_crystal_colour GREEN
_exptl_crystal_density_diffrn 1.523
_exptl_crystal_density_meas ?
_exptl_crystal_density_method 'not measured'
_exptl_crystal_description BLOCK
_exptl_crystal_F_000 2800
_exptl_crystal_size_max 0.28
_exptl_crystal_size_mid 0.22
_exptl_crystal_size_min 0.20
_refine_diff_density_max 0.304
_refine_diff_density_min -0.291
_refine_diff_density_rms 0.071
_refine_ls_extinction_method none
_refine_ls_goodness_of_fit_ref 1.025
_refine_ls_hydrogen_treatment constr
_refine_ls_matrix_type full
_refine_ls_number_parameters 392
_refine_ls_number_reflns 5231
_refine_ls_number_restraints 0
_refine_ls_restrained_S_all 1.025
_refine_ls_R_factor_all 0.0680
_refine_ls_R_factor_gt 0.0344
_refine_ls_shift/su_max 0.001
_refine_ls_shift/su_mean 0.000
_refine_ls_structure_factor_coef Fsqd
_refine_ls_weighting_details 'calc w=1/[\s^2^(Fo^2^)+(0.0316P)^2^+2.8198P] where P=(Fo^2^+2Fc^2^)/3'
_refine_ls_weighting_scheme calc
_refine_ls_wR_factor_gt 0.0677
_refine_ls_wR_factor_ref 0.0799
_reflns_number_gt 3627
_reflns_number_total 5231
_reflns_threshold_expression >2sigma(I)
_cod_data_source_file c4ce00187g2.cif
_cod_data_source_block 967571
_cod_depositor_comments
;
The following automatic conversions were performed:

'_symmetry_cell_setting' value 'Orthorhombic' changed to
'orthorhombic' according to
/usr/data/users/saulius/crontab/automatic-downloads/rss-feeds/RSC/lib/dictionaries/cif_core.dic
dictionary named 'cif_core.dic' version 2.4.2 from
2011-04-26.

'_exptl_absorpt_correction_type' value 'MULTI-SCAN'
changed to 'multi-scan' according to
/usr/data/users/saulius/crontab/automatic-downloads/rss-feeds/RSC/lib/dictionaries/cif_core.dic
dictionary named 'cif_core.dic' version 2.4.2 from 2011-04-26.

Automatic conversion script
Id: cif_fix_values 2281 2013-09-26 08:29:07Z andrius 

The following automatic conversions were performed:

'_exptl_crystal_density_meas' value 'NONE' was changed to '?' - the
value is perceived as not measured.

Automatic conversion script
Id: cif_fix_values 3008 2015-01-20 13:52:24Z robertas 
;
_cod_original_cell_volume 5929.7(9)
_cod_original_sg_symbol_H-M Pbca
_cod_database_code 7216786

loop_
_symmetry_equiv_pos_as_xyz
'x, y, z'
'-x+1/2, -y, z+1/2'
'-x, y+1/2, -z+1/2'
'x+1/2, -y+1/2, -z'
'-x, -y, -z'
'x-1/2, y, -z-1/2'
'x, -y-1/2, z-1/2'
'-x-1/2, y-1/2, z'

loop_
_atom_site_label
_atom_site_type_symbol
_atom_site_fract_x
_atom_site_fract_y
_atom_site_fract_z
_atom_site_U_iso_or_equiv
_atom_site_adp_type
_atom_site_occupancy
_atom_site_symmetry_multiplicity
_atom_site_calc_flag
_atom_site_refinement_flags
Ni1 Ni 0.36933(2) 0.96077(2) 0.319433(16) 0.01649(11) Uani 1 1 d .
Ni2 Ni 0.37183(2) 0.78070(2) 0.421486(15) 0.01689(11) Uani 1 1 d .
O1 O 0.49008(14) 1.22905(14) 0.17543(10) 0.0331(6) Uani 1 1 d .
O2 O 0.58007(13) 1.16481(14) 0.12049(9) 0.0238(5) Uani 1 1 d .
O3 O 0.17031(12) 1.34345(14) 0.28013(8) 0.0216(5) Uani 1 1 d .
O4 O 0.20985(13) 1.27186(14) 0.35915(9) 0.0215(5) Uani 1 1 d .
O5 O 0.49151(14) 0.99775(15) 0.58563(11) 0.0379(7) Uani 1 1 d .
O6 O 0.58337(13) 0.92605(14) 0.63559(9) 0.0264(6) Uani 1 1 d .
O7 O 0.32664(12) 0.89735(14) 0.46013(8) 0.0200(5) Uani 1 1 d .
O8 O 0.28461(13) 0.96748(14) 0.38169(9) 0.0218(5) Uani 1 1 d .
O9 O 0.43731(12) 0.86911(13) 0.36968(8) 0.0196(5) Uani 1 1 d .
H9A H 0.4631 0.9100 0.3874 0.029 Uiso 1 1 d R
H9B H 0.4631 0.8273 0.3528 0.029 Uiso 1 1 d R
N1 N 0.45380(15) 0.97837(17) 0.25710(11) 0.0208(6) Uani 1 1 d .
N2 N 0.29562(15) 1.04920(16) 0.27517(10) 0.0182(6) Uani 1 1 d .
N3 N 0.20041(15) 1.19092(17) 0.46686(11) 0.0199(6) Uani 1 1 d .
N4 N 0.45714(15) 0.77436(17) 0.48377(11) 0.0222(6) Uani 1 1 d .
C1 C 0.53184(19) 1.1631(2) 0.16004(13) 0.0209(7) Uani 1 1 d .
C2 C 0.52457(19) 1.0719(2) 0.19174(13) 0.0203(8) Uani 1 1 d .
C3 C 0.46610(19) 1.0591(2) 0.23021(14) 0.0229(8) Uani 1 1 d .
H3 H 0.4335 1.1089 0.2379 0.027 Uiso 1 1 calc R
C4 C 0.5027(2) 0.9085(2) 0.24598(14) 0.0291(9) Uani 1 1 d .
H4 H 0.4936 0.8513 0.2630 0.035 Uiso 1 1 calc R
C5 C 0.5658(2) 0.9161(2) 0.21095(15) 0.0323(9) Uani 1 1 d .
C6 C 0.5760(2) 0.9999(2) 0.18306(14) 0.0287(8) Uani 1 1 d .
H6 H 0.6174 1.0075 0.1586 0.034 Uiso 1 1 calc R
C7 C 0.6208(3) 0.8360(3) 0.20533(19) 0.0603(14) Uani 1 1 d .
H7A H 0.6506 0.8302 0.2392 0.090 Uiso 1 1 calc R
H7B H 0.6548 0.8469 0.1742 0.090 Uiso 1 1 calc R
H7C H 0.5923 0.7797 0.1991 0.090 Uiso 1 1 calc R
C8 C 0.19924(17) 1.2764(2) 0.30739(13) 0.0167(7) Uani 1 1 d .
C9 C 0.22405(18) 1.1923(2) 0.27433(13) 0.0183(7) Uani 1 1 d .
C10 C 0.27263(18) 1.1280(2) 0.29998(13) 0.0197(7) Uani 1 1 d .
H10 H 0.2900 1.1404 0.3362 0.024 Uiso 1 1 calc R
C11 C 0.2689(2) 1.0319(2) 0.22338(14) 0.0270(8) Uani 1 1 d .
H11 H 0.2836 0.9767 0.2061 0.032 Uiso 1 1 calc R
C12 C 0.2207(2) 1.0915(2) 0.19410(14) 0.0354(10) Uani 1 1 d .
C13 C 0.1989(2) 1.1737(2) 0.22079(14) 0.0289(9) Uani 1 1 d .
H13 H 0.1673 1.2160 0.2023 0.035 Uiso 1 1 calc R
C14 C 0.1933(3) 1.0677(3) 0.13555(17) 0.0708(17) Uani 1 1 d .
H14A H 0.2336 1.0356 0.1158 0.106 Uiso 1 1 calc R
H14B H 0.1804 1.1239 0.1159 0.106 Uiso 1 1 calc R
H14C H 0.1485 1.0286 0.1379 0.106 Uiso 1 1 calc R
C15 C 0.5338(2) 0.9296(2) 0.59735(14) 0.0239(8) Uani 1 1 d .
C16 C 0.52447(19) 0.8446(2) 0.56090(14) 0.0220(7) Uani 1 1 d .
C17 C 0.5706(2) 0.7667(2) 0.56534(15) 0.0339(9) Uani 1 1 d .
H17 H 0.6094 0.7649 0.5923 0.041 Uiso 1 1 calc R
C18 C 0.5598(2) 0.6915(2) 0.53021(16) 0.0381(10) Uani 1 1 d .
C19 C 0.5016(2) 0.6986(2) 0.49059(15) 0.0313(9) Uani 1 1 d .
H19 H 0.4928 0.6478 0.4673 0.038 Uiso 1 1 calc R
C20 C 0.46922(19) 0.8455(2) 0.51874(13) 0.0225(8) Uani 1 1 d .
H20 H 0.4390 0.8986 0.5146 0.027 Uiso 1 1 calc R
C21 C 0.6094(3) 0.6053(3) 0.5333(2) 0.0723(17) Uani 1 1 d .
H21A H 0.6264 0.5887 0.4963 0.108 Uiso 1 1 calc R
H21B H 0.5800 0.5551 0.5490 0.108 Uiso 1 1 calc R
H21C H 0.6535 0.6173 0.5567 0.108 Uiso 1 1 calc R
C22 C 0.29685(18) 0.9643(2) 0.43309(13) 0.0188(7) Uani 1 1 d .
C23 C 0.27459(18) 1.0498(2) 0.46618(12) 0.0171(7) Uani 1 1 d .
C24 C 0.22076(18) 1.1102(2) 0.44320(13) 0.0199(7) Uani 1 1 d .
H24 H 0.1975 1.0936 0.4095 0.024 Uiso 1 1 calc R
C25 C 0.2355(2) 1.2144(2) 0.51512(14) 0.0265(8) Uani 1 1 d .
H25 H 0.2217 1.2704 0.5319 0.032 Uiso 1 1 calc R
C26 C 0.2912(2) 1.1599(2) 0.54142(14) 0.0293(9) Uani 1 1 d .
C27 C 0.3102(2) 1.0754(2) 0.51595(13) 0.0255(8) Uani 1 1 d .
H27 H 0.3466 1.0364 0.5323 0.031 Uiso 1 1 calc R
C28 C 0.3302(3) 1.1927(3) 0.59468(16) 0.0539(12) Uani 1 1 d .
H28A H 0.3345 1.2592 0.5941 0.081 Uiso 1 1 calc R
H28B H 0.3808 1.1657 0.5971 0.081 Uiso 1 1 calc R
H28C H 0.3001 1.1739 0.6266 0.081 Uiso 1 1 calc R

loop_
_atom_site_aniso_label
_atom_site_aniso_U_11
_atom_site_aniso_U_22
_atom_site_aniso_U_33
_atom_site_aniso_U_23
_atom_site_aniso_U_13
_atom_site_aniso_U_12
Ni1 0.0192(2) 0.01256(19) 0.0177(2) -0.00062(16) 0.0013(2) 0.00025(18)
Ni2 0.0205(2) 0.01262(19) 0.0175(2) -0.00167(16) -0.0007(2) -0.00072(18)
O1 0.0420(16) 0.0148(12) 0.0423(15) 0.0033(11) 0.0201(13) 0.0020(11)
O2 0.0276(14) 0.0196(11) 0.0243(13) 0.0041(10) 0.0090(11) 0.0013(10)
O3 0.0282(14) 0.0153(11) 0.0213(12) -0.0008(9) -0.0022(11) 0.0054(10)
O4 0.0262(14) 0.0206(12) 0.0178(12) -0.0009(9) -0.0001(10) 0.0041(10)
O5 0.0389(16) 0.0221(13) 0.0528(16) -0.0095(12) -0.0219(14) 0.0075(11)
O6 0.0292(14) 0.0220(12) 0.0279(13) -0.0052(10) -0.0117(12) 0.0006(10)
O7 0.0233(13) 0.0161(11) 0.0207(12) -0.0011(9) -0.0014(10) 0.0038(10)
O8 0.0268(13) 0.0225(12) 0.0160(12) -0.0014(10) 0.0028(10) 0.0071(10)
O9 0.0236(13) 0.0134(10) 0.0218(12) -0.0040(9) 0.0012(10) -0.0017(9)
N1 0.0230(16) 0.0159(14) 0.0236(15) 0.0023(11) 0.0065(13) -0.0001(12)
N2 0.0210(15) 0.0141(13) 0.0196(15) -0.0011(11) 0.0012(12) 0.0018(11)
N3 0.0248(16) 0.0157(13) 0.0192(15) -0.0011(11) 0.0042(13) 0.0034(12)
N4 0.0247(16) 0.0164(14) 0.0254(16) -0.0024(12) -0.0038(13) 0.0010(12)
C1 0.0209(19) 0.0194(17) 0.0224(19) 0.0018(14) -0.0008(16) -0.0040(15)
C2 0.0217(19) 0.0172(16) 0.0221(19) 0.0010(13) 0.0004(15) -0.0018(14)
C3 0.026(2) 0.0153(17) 0.028(2) 0.0006(14) 0.0009(16) 0.0021(14)
C4 0.036(2) 0.0220(19) 0.029(2) 0.0078(15) 0.0097(18) 0.0051(16)
C5 0.036(2) 0.0251(19) 0.036(2) 0.0083(16) 0.0166(19) 0.0110(16)
C6 0.027(2) 0.0287(19) 0.030(2) 0.0060(16) 0.0125(17) 0.0027(16)
C7 0.059(3) 0.046(3) 0.075(3) 0.025(2) 0.033(3) 0.033(2)
C8 0.0138(17) 0.0139(16) 0.0225(19) -0.0002(13) 0.0006(14) -0.0003(13)
C9 0.0196(18) 0.0168(16) 0.0185(18) 0.0002(13) 0.0024(15) 0.0001(14)
C10 0.0216(19) 0.0158(16) 0.0217(18) -0.0063(14) 0.0024(15) -0.0020(14)
C11 0.038(2) 0.0194(18) 0.0239(19) -0.0059(15) -0.0022(17) 0.0058(16)
C12 0.052(3) 0.029(2) 0.025(2) -0.0063(16) -0.0125(19) 0.0082(19)
C13 0.038(2) 0.0211(18) 0.027(2) 0.0003(15) -0.0098(18) 0.0098(16)
C14 0.117(5) 0.050(3) 0.045(3) -0.025(2) -0.043(3) 0.027(3)
C15 0.024(2) 0.0221(18) 0.025(2) -0.0011(15) -0.0012(16) -0.0041(15)
C16 0.0214(19) 0.0197(17) 0.0248(18) 0.0003(14) -0.0042(16) -0.0038(14)
C17 0.036(2) 0.029(2) 0.037(2) -0.0049(17) -0.0167(19) 0.0082(17)
C18 0.043(3) 0.027(2) 0.044(2) -0.0087(18) -0.022(2) 0.0127(18)
C19 0.039(2) 0.0204(18) 0.034(2) -0.0075(16) -0.0048(19) 0.0040(17)
C20 0.0212(19) 0.0161(17) 0.030(2) -0.0005(15) -0.0032(16) 0.0009(14)
C21 0.087(4) 0.046(3) 0.083(4) -0.027(2) -0.050(3) 0.041(3)
C22 0.0158(18) 0.0170(16) 0.0235(19) -0.0003(14) 0.0052(15) -0.0027(14)
C23 0.0187(18) 0.0146(16) 0.0178(17) 0.0014(13) 0.0028(14) -0.0004(14)
C24 0.0228(19) 0.0190(17) 0.0180(17) -0.0030(14) 0.0023(15) -0.0018(14)
C25 0.039(2) 0.0176(17) 0.0226(19) -0.0051(15) -0.0002(17) 0.0055(16)
C26 0.040(2) 0.0264(19) 0.0215(19) -0.0049(15) -0.0031(17) 0.0060(17)
C27 0.035(2) 0.0207(17) 0.0212(19) 0.0026(14) -0.0006(16) 0.0059(15)
C28 0.078(3) 0.045(2) 0.039(2) -0.017(2) -0.024(2) 0.016(2)

loop_
_atom_type_symbol
_atom_type_description
_atom_type_scat_dispersion_real
_atom_type_scat_dispersion_imag
_atom_type_scat_source
C C 0.0033 0.0016 'International Tables Vol C Tables 4.2.6.8 and 6.1.1.4'
H H 0.0000 0.0000 'International Tables Vol C Tables 4.2.6.8 and 6.1.1.4'
N N 0.0061 0.0033 'International Tables Vol C Tables 4.2.6.8 and 6.1.1.4'
O O 0.0106 0.0060 'International Tables Vol C Tables 4.2.6.8 and 6.1.1.4'
Ni Ni 0.3393 1.1124 'International Tables Vol C Tables 4.2.6.8 and 6.1.1.4'

loop_
_geom_angle_atom_site_label_1
_geom_angle_atom_site_label_2
_geom_angle_atom_site_label_3
_geom_angle
_geom_angle_site_symmetry_1
_geom_angle_site_symmetry_3
O3 Ni1 N2 93.76(9) 8_655 .
O3 Ni1 O8 97.30(8) 8_655 .
N2 Ni1 O8 84.31(9) . .
O3 Ni1 N1 90.55(9) 8_655 .
N2 Ni1 N1 89.75(10) . .
O8 Ni1 N1 170.43(9) . .
O3 Ni1 O6 174.84(9) 8_655 5_676
N2 Ni1 O6 91.39(9) . 5_676
O8 Ni1 O6 82.92(9) . 5_676
N1 Ni1 O6 89.75(9) . 5_676
O3 Ni1 O9 86.15(8) 8_655 .
N2 Ni1 O9 175.28(9) . .
O8 Ni1 O9 91.02(8) . .
N1 Ni1 O9 94.97(9) . .
O6 Ni1 O9 88.69(8) 5_676 .
O4 Ni2 O7 96.39(8) 8_655 .
O4 Ni2 N4 173.83(9) 8_655 .
O7 Ni2 N4 89.25(9) . .
O4 Ni2 N3 85.62(9) 8_655 8_655
O7 Ni2 N3 92.51(9) . 8_655
N4 Ni2 N3 91.66(10) . 8_655
O4 Ni2 O9 89.11(8) 8_655 .
O7 Ni2 O9 88.59(8) . .
N4 Ni2 O9 93.53(9) . .
N3 Ni2 O9 174.71(9) 8_655 .
O4 Ni2 O2 83.15(8) 8_655 3_645
O7 Ni2 O2 177.75(8) . 3_645
N4 Ni2 O2 91.30(9) . 3_645
N3 Ni2 O2 89.65(9) 8_655 3_645
O9 Ni2 O2 89.20(8) . 3_645
C1 O2 Ni2 129.10(19) . 3_655
C8 O3 Ni1 121.69(19) . 8_665
C8 O4 Ni2 127.5(2) . 8_665
C15 O6 Ni1 127.1(2) . 5_676
C22 O7 Ni2 122.92(19) . .
C22 O8 Ni1 125.3(2) . .
Ni2 O9 Ni1 113.87(9) . .
Ni2 O9 H9A 114.2 . .
Ni1 O9 H9A 98.1 . .
Ni2 O9 H9B 97.7 . .
Ni1 O9 H9B 117.5 . .
H9A O9 H9B 116.5 . .
C4 N1 C3 116.9(3) . .
C4 N1 Ni1 119.3(2) . .
C3 N1 Ni1 123.5(2) . .
C10 N2 C11 117.4(3) . .
C10 N2 Ni1 118.3(2) . .
C11 N2 Ni1 124.3(2) . .
C24 N3 C25 117.4(3) . .
C24 N3 Ni2 118.3(2) . 8_665
C25 N3 Ni2 123.8(2) . 8_665
C20 N4 C19 117.1(3) . .
C20 N4 Ni2 121.2(2) . .
C19 N4 Ni2 121.7(2) . .
O1 C1 O2 126.1(3) . .
O1 C1 C2 117.5(3) . .
O2 C1 C2 116.4(3) . .
C3 C2 C6 118.2(3) . .
C3 C2 C1 120.5(3) . .
C6 C2 C1 121.3(3) . .
N1 C3 C2 123.3(3) . .
N1 C3 H3 118.3 . .
C2 C3 H3 118.3 . .
N1 C4 C5 124.1(3) . .
N1 C4 H4 117.9 . .
C5 C4 H4 117.9 . .
C4 C5 C6 117.4(3) . .
C4 C5 C7 119.8(3) . .
C6 C5 C7 122.8(3) . .
C2 C6 C5 119.8(3) . .
C2 C6 H6 120.1 . .
C5 C6 H6 120.1 . .
C5 C7 H7A 109.5 . .
C5 C7 H7B 109.5 . .
H7A C7 H7B 109.5 . .
C5 C7 H7C 109.5 . .
H7A C7 H7C 109.5 . .
H7B C7 H7C 109.5 . .
O4 C8 O3 127.2(3) . .
O4 C8 C9 115.6(3) . .
O3 C8 C9 117.1(3) . .
C13 C9 C10 118.0(3) . .
C13 C9 C8 123.5(3) . .
C10 C9 C8 118.5(3) . .
N2 C10 C9 123.3(3) . .
N2 C10 H10 118.4 . .
C9 C10 H10 118.4 . .
N2 C11 C12 123.9(3) . .
N2 C11 H11 118.1 . .
C12 C11 H11 118.1 . .
C11 C12 C13 117.2(3) . .
C11 C12 C14 121.0(3) . .
C13 C12 C14 121.8(3) . .
C9 C13 C12 120.2(3) . .
C9 C13 H13 119.9 . .
C12 C13 H13 119.9 . .
C12 C14 H14A 109.5 . .
C12 C14 H14B 109.5 . .
H14A C14 H14B 109.5 . .
C12 C14 H14C 109.5 . .
H14A C14 H14C 109.5 . .
H14B C14 H14C 109.5 . .
O6 C15 O5 126.4(3) . .
O6 C15 C16 117.3(3) . .
O5 C15 C16 116.3(3) . .
C17 C16 C20 117.6(3) . .
C17 C16 C15 123.5(3) . .
C20 C16 C15 118.8(3) . .
C16 C17 C18 120.7(3) . .
C16 C17 H17 119.6 . .
C18 C17 H17 119.6 . .
C17 C18 C19 117.0(3) . .
C17 C18 C21 122.4(3) . .
C19 C18 C21 120.5(3) . .
N4 C19 C18 124.0(3) . .
N4 C19 H19 118.0 . .
C18 C19 H19 118.0 . .
N4 C20 C16 123.5(3) . .
N4 C20 H20 118.3 . .
C16 C20 H20 118.3 . .
C18 C21 H21A 109.5 . .
C18 C21 H21B 109.5 . .
H21A C21 H21B 109.5 . .
C18 C21 H21C 109.5 . .
H21A C21 H21C 109.5 . .
H21B C21 H21C 109.5 . .
O8 C22 O7 126.7(3) . .
O8 C22 C23 116.1(3) . .
O7 C22 C23 117.2(3) . .
C27 C23 C24 118.1(3) . .
C27 C23 C22 123.3(3) . .
C24 C23 C22 118.4(3) . .
N3 C24 C23 123.6(3) . .
N3 C24 H24 118.2 . .
C23 C24 H24 118.2 . .
N3 C25 C26 123.9(3) . .
N3 C25 H25 118.1 . .
C26 C25 H25 118.1 . .
C25 C26 C27 117.2(3) . .
C25 C26 C28 120.8(3) . .
C27 C26 C28 122.0(3) . .
C23 C27 C26 119.8(3) . .
C23 C27 H27 120.1 . .
C26 C27 H27 120.1 . .
C26 C28 H28A 109.5 . .
C26 C28 H28B 109.5 . .
H28A C28 H28B 109.5 . .
C26 C28 H28C 109.5 . .
H28A C28 H28C 109.5 . .
H28B C28 H28C 109.5 . .

loop_
_geom_bond_atom_site_label_1
_geom_bond_atom_site_label_2
_geom_bond_distance
_geom_bond_site_symmetry_2
Ni1 O3 2.047(2) 8_655
Ni1 N2 2.087(2) .
Ni1 O8 2.088(2) .
Ni1 N1 2.100(3) .
Ni1 O6 2.113(2) 5_676
Ni1 O9 2.134(2) .
Ni2 O4 2.055(2) 8_655
Ni2 O7 2.067(2) .
Ni2 N4 2.096(3) .
Ni2 N3 2.097(3) 8_655
Ni2 O9 2.103(2) .
Ni2 O2 2.114(2) 3_645
O1 C1 1.248(4) .
O2 C1 1.259(4) .
O2 Ni2 2.114(2) 3_655
O3 C8 1.265(3) .
O3 Ni1 2.047(2) 8_665
O4 C8 1.248(3) .
O4 Ni2 2.055(2) 8_665
O5 C15 1.254(4) .
O6 C15 1.253(4) .
O6 Ni1 2.113(2) 5_676
O7 C22 1.267(3) .
O8 C22 1.243(4) .
O9 H9A 0.8499 .
O9 H9B 0.8501 .
N1 C4 1.340(4) .
N1 C3 1.342(4) .
N2 C10 1.338(4) .
N2 C11 1.341(4) .
N3 C24 1.337(4) .
N3 C25 1.343(4) .
N3 Ni2 2.097(3) 8_665
N4 C20 1.336(4) .
N4 C19 1.345(4) .
C1 C2 1.518(4) .
C2 C3 1.378(4) .
C2 C6 1.382(4) .
C3 H3 0.9300 .
C4 C5 1.378(5) .
C4 H4 0.9300 .
C5 C6 1.386(4) .
C5 C7 1.501(5) .
C6 H6 0.9300 .
C7 H7A 0.9600 .
C7 H7B 0.9600 .
C7 H7C 0.9600 .
C8 C9 1.506(4) .
C9 C13 1.374(4) .
C9 C10 1.391(4) .
C10 H10 0.9300 .
C11 C12 1.384(5) .
C11 H11 0.9300 .
C12 C13 1.394(4) .
C12 C14 1.512(5) .
C13 H13 0.9300 .
C14 H14A 0.9600 .
C14 H14B 0.9600 .
C14 H14C 0.9600 .
C15 C16 1.508(4) .
C16 C17 1.379(4) .
C16 C20 1.387(4) .
C17 C18 1.380(5) .
C17 H17 0.9300 .
C18 C19 1.385(5) .
C18 C21 1.509(5) .
C19 H19 0.9300 .
C20 H20 0.9300 .
C21 H21A 0.9600 .
C21 H21B 0.9600 .
C21 H21C 0.9600 .
C22 C23 1.511(4) .
C23 C27 1.386(4) .
C23 C24 1.386(4) .
C24 H24 0.9300 .
C25 C26 1.392(4) .
C25 H25 0.9300 .
C26 C27 1.397(4) .
C26 C28 1.513(5) .
C27 H27 0.9300 .
C28 H28A 0.9600 .
C28 H28B 0.9600 .
C28 H28C 0.9600 .

loop_
_geom_torsion_atom_site_label_1
_geom_torsion_atom_site_label_2
_geom_torsion_atom_site_label_3
_geom_torsion_atom_site_label_4
_geom_torsion
_geom_torsion_site_symmetry_1
O4 Ni2 O7 C22 -37.6(2) 8_655
N4 Ni2 O7 C22 144.9(2) .
N3 Ni2 O7 C22 -123.4(2) 8_655
O9 Ni2 O7 C22 51.4(2) .
O3 Ni1 O8 C22 119.9(2) 8_655
N2 Ni1 O8 C22 -147.1(2) .
O6 Ni1 O8 C22 -54.9(2) 5_676
O9 Ni1 O8 C22 33.6(2) .
O4 Ni2 O9 Ni1 35.91(10) 8_655
O7 Ni2 O9 Ni1 -60.51(10) .
N4 Ni2 O9 Ni1 -149.67(10) .
O2 Ni2 O9 Ni1 119.07(10) 3_645
O3 Ni1 O9 Ni2 -65.18(10) 8_655
O8 Ni1 O9 Ni2 32.07(10) .
N1 Ni1 O9 Ni2 -155.40(10) .
O6 Ni1 O9 Ni2 114.96(11) 5_676
O3 Ni1 N1 C4 -55.0(3) 8_655
N2 Ni1 N1 C4 -148.7(3) .
O6 Ni1 N1 C4 119.9(2) 5_676
O9 Ni1 N1 C4 31.2(3) .
O3 Ni1 N1 C3 130.5(3) 8_655
N2 Ni1 N1 C3 36.8(3) .
O6 Ni1 N1 C3 -54.6(3) 5_676
O9 Ni1 N1 C3 -143.3(3) .
O3 Ni1 N2 C10 151.0(2) 8_655
O8 Ni1 N2 C10 54.0(2) .
N1 Ni1 N2 C10 -118.5(2) .
O6 Ni1 N2 C10 -28.7(2) 5_676
O3 Ni1 N2 C11 -28.3(3) 8_655
O8 Ni1 N2 C11 -125.3(3) .
N1 Ni1 N2 C11 62.2(3) .
O6 Ni1 N2 C11 151.9(3) 5_676
O7 Ni2 N4 C20 -13.0(2) .
N3 Ni2 N4 C20 -105.5(3) 8_655
O9 Ni2 N4 C20 75.5(2) .
O2 Ni2 N4 C20 164.8(2) 3_645
O7 Ni2 N4 C19 166.5(3) .
N3 Ni2 N4 C19 74.0(3) 8_655
O9 Ni2 N4 C19 -104.9(3) .
O2 Ni2 N4 C19 -15.7(3) 3_645
Ni2 O2 C1 O1 15.8(5) 3_655
Ni2 O2 C1 C2 -164.0(2) 3_655
O1 C1 C2 C3 9.4(5) .
O2 C1 C2 C3 -170.8(3) .
O1 C1 C2 C6 -170.5(3) .
O2 C1 C2 C6 9.3(5) .
C4 N1 C3 C2 1.4(5) .
Ni1 N1 C3 C2 176.0(2) .
C6 C2 C3 N1 -4.2(5) .
C1 C2 C3 N1 175.9(3) .
C3 N1 C4 C5 2.9(5) .
Ni1 N1 C4 C5 -172.0(3) .
N1 C4 C5 C6 -4.0(6) .
N1 C4 C5 C7 174.6(4) .
C3 C2 C6 C5 2.8(5) .
C1 C2 C6 C5 -177.3(3) .
C4 C5 C6 C2 1.0(5) .
C7 C5 C6 C2 -177.6(4) .
Ni2 O4 C8 O3 59.8(4) 8_665
Ni2 O4 C8 C9 -120.3(2) 8_665
Ni1 O3 C8 O4 -2.1(4) 8_665
Ni1 O3 C8 C9 177.99(19) 8_665
O4 C8 C9 C13 161.9(3) .
O3 C8 C9 C13 -18.2(5) .
O4 C8 C9 C10 -15.6(4) .
O3 C8 C9 C10 164.4(3) .
C11 N2 C10 C9 -1.1(5) .
Ni1 N2 C10 C9 179.5(2) .
C13 C9 C10 N2 -0.3(5) .
C8 C9 C10 N2 177.3(3) .
C10 N2 C11 C12 1.4(5) .
Ni1 N2 C11 C12 -179.3(3) .
N2 C11 C12 C13 -0.3(6) .
N2 C11 C12 C14 179.5(4) .
C10 C9 C13 C12 1.4(5) .
C8 C9 C13 C12 -176.1(3) .
C11 C12 C13 C9 -1.1(6) .
C14 C12 C13 C9 179.1(4) .
Ni1 O6 C15 O5 -15.0(5) 5_676
Ni1 O6 C15 C16 163.8(2) 5_676
O6 C15 C16 C17 -4.3(5) .
O5 C15 C16 C17 174.7(3) .
O6 C15 C16 C20 179.0(3) .
O5 C15 C16 C20 -2.1(5) .
C20 C16 C17 C18 -2.3(5) .
C15 C16 C17 C18 -179.1(3) .
C16 C17 C18 C19 0.6(6) .
C16 C17 C18 C21 179.5(4) .
C20 N4 C19 C18 -1.9(5) .
Ni2 N4 C19 C18 178.6(3) .
C17 C18 C19 N4 1.6(6) .
C21 C18 C19 N4 -177.3(4) .
C19 N4 C20 C16 -0.1(5) .
Ni2 N4 C20 C16 179.5(2) .
C17 C16 C20 N4 2.1(5) .
C15 C16 C20 N4 179.1(3) .
Ni1 O8 C22 O7 -62.1(4) .
Ni1 O8 C22 C23 117.0(3) .
Ni2 O7 C22 O8 6.1(4) .
Ni2 O7 C22 C23 -173.05(19) .
O8 C22 C23 C27 -152.7(3) .
O7 C22 C23 C27 26.6(4) .
O8 C22 C23 C24 21.4(4) .
O7 C22 C23 C24 -159.4(3) .
C25 N3 C24 C23 1.0(5) .
Ni2 N3 C24 C23 172.8(2) 8_665
C27 C23 C24 N3 -1.1(5) .
C22 C23 C24 N3 -175.5(3) .
C24 N3 C25 C26 0.1(5) .
Ni2 N3 C25 C26 -171.2(3) 8_665
N3 C25 C26 C27 -1.0(5) .
N3 C25 C26 C28 177.8(3) .
C24 C23 C27 C26 0.1(5) .
C22 C23 C27 C26 174.2(3) .
C25 C26 C27 C23 0.8(5) .
C28 C26 C27 C23 -177.9(3) .
